data_7220401
loop_
_publ_author_name
'Hossain, Sazzat'
'Gupta, Sandeep K.'
'Murugavel, Ramaswamy'

_publ_section_title
;
 2,6-Dimethylphenol derived H-phosphonate and \a-hydroxyphosphonate:
 facile synthesis, crystal chemistry, supramolecular association and metal
 complexation
;
_journal_issue 23
_journal_name_full CrystEngComm
_journal_page_first 4355
_journal_paper_doi 10.1039/C5CE00675A
_journal_volume 17
_journal_year 2015
_chemical_formula_moiety 'C32 H42 N2 O9 P2 Zn, H2 O'
_chemical_formula_sum 'C32 H44 N2 O10 P2 Zn'
_chemical_formula_weight 744.00
_chemical_name_systematic
;
 ?
;
_space_group_crystal_system monoclinic
_space_group_IT_number 14
_space_group_name_Hall '-P 2yn'
_space_group_name_H-M_alt 'P 1 21/n 1'
_symmetry_space_group_name_Hall '-P 2yn'
_symmetry_space_group_name_H-M 'P 1 21/n 1'
_atom_sites_solution_hydrogens mixed
_audit_creation_method SHELXL-2012
_audit_update_record
;
2015-04-03 deposited with the CCDC.
2015-04-27 downloaded from the CCDC.
;
_cell_angle_alpha 90
_cell_angle_beta 112.576(5)
_cell_angle_gamma 90
_cell_formula_units_Z 8
_cell_length_a 16.398(6)
_cell_length_b 23.992(8)
_cell_length_c 18.942(7)
_cell_measurement_reflns_used 13672
_cell_measurement_temperature 150(2)
_cell_measurement_theta_max 31.5
_cell_measurement_theta_min 2.9
_cell_volume 6881(4)
_computing_cell_refinement 'CrystalClear-SM Expert 2.0 r4'
_computing_data_collection 'CrystalClear-SM Expert 2.0 r4 (Rigaku, 2009)'
_computing_data_reduction 'CrystalClear-SM Expert 2.0 r4'
_computing_molecular_graphics 'CrystalStructure 4.0 (Rigaku, 2010)'
_computing_publication_material 'CrystalStructure 4.0'
_computing_structure_refinement 'SHELXL-2012 (Sheldrick, 2012)'
_computing_structure_solution 'SHELXS97 (Sheldrick, 2008)'
_diffrn_ambient_temperature 150(2)
_diffrn_detector_area_resol_mean 28.5714
_diffrn_measured_fraction_theta_full 0.996
_diffrn_measured_fraction_theta_max 0.996
_diffrn_measurement_device_type 'Rigaku Saturn724'
_diffrn_measurement_method 'profile data from \w-scans'
_diffrn_radiation_type MoK\a
_diffrn_radiation_wavelength 0.71075
_diffrn_reflns_av_R_equivalents 0.0799
_diffrn_reflns_av_unetI/netI 0.0601
_diffrn_reflns_laue_measured_fraction_full 0.996
_diffrn_reflns_laue_measured_fraction_max 0.996
_diffrn_reflns_limit_h_max 19
_diffrn_reflns_limit_h_min -19
_diffrn_reflns_limit_k_max 20
_diffrn_reflns_limit_k_min -28
_diffrn_reflns_limit_l_max 22
_diffrn_reflns_limit_l_min -22
_diffrn_reflns_number 50366
_diffrn_reflns_point_group_measured_fraction_full 0.996
_diffrn_reflns_point_group_measured_fraction_max 0.996
_diffrn_reflns_theta_full 25.242
_diffrn_reflns_theta_max 25.249
_diffrn_reflns_theta_min 2.777
_diffrn_source 'Sealed Tube'
_exptl_absorpt_coefficient_mu 0.865
_exptl_absorpt_correction_T_max 1.000
_exptl_absorpt_correction_T_min 0.454
_exptl_absorpt_correction_type multi-scan
_exptl_absorpt_process_details 'REQAB (Rigaku, 1998)'
_exptl_crystal_colour Colorless
_exptl_crystal_density_diffrn 1.436
_exptl_crystal_description Needle
_exptl_crystal_F_000 3120
_exptl_crystal_size_max 0.270
_exptl_crystal_size_mid 0.040
_exptl_crystal_size_min 0.020
_refine_diff_density_max 3.907
_refine_diff_density_min -0.992
_refine_diff_density_rms 0.179
_refine_ls_extinction_method none
_refine_ls_goodness_of_fit_ref 1.188
_refine_ls_hydrogen_treatment constr
_refine_ls_matrix_type full
_refine_ls_number_parameters 869
_refine_ls_number_reflns 12415
_refine_ls_number_restraints 0
_refine_ls_restrained_S_all 1.188
_refine_ls_R_factor_all 0.1115
_refine_ls_R_factor_gt 0.1009
_refine_ls_shift/su_max 0.000
_refine_ls_shift/su_mean 0.000
_refine_ls_structure_factor_coef Fsqd
_refine_ls_weighting_details
;
 w=1/[\s^2^(Fo^2^)+(0.1441P)^2^+34.7791P]
 where P=(Fo^2^+2Fc^2^)/3
;
_refine_ls_weighting_scheme calc
_refine_ls_wR_factor_gt 0.2710
_refine_ls_wR_factor_ref 0.2885
_reflns_Friedel_coverage 0.000
_reflns_number_gt 11465
_reflns_number_total 12415
_reflns_threshold_expression 'I > 2\s(I)'
_cod_data_source_file c5ce00675a2.cif
_cod_data_source_block ALP-HYDRO-PHOS-Zn
_cod_depositor_comments
;
The following automatic conversions were performed:

'_exptl_absorpt_correction_type' value 'Multi-scan' changed to
'multi-scan' according to
/usr/data/users/saulius/crontab/automatic-downloads/rss-feeds/RSC/lib/dictionaries/cif_core.dic
dictionary named 'cif_core.dic' version 2.4.2 from 2011-04-26.

Automatic conversion script
Id: cif_fix_values 3271 2015-04-21 07:52:19Z andrius 

 Adding full bibliography for 7220395--7220401.cif.
;
_cod_database_code 7220401
_shelx_space_group_comment
;
The symmetry employed for this shelxl refinement is uniquely defined
by the following loop, which should always be used as a source of
symmetry information in preference to the above space-group names.
They are only intended as comments.
;
_shelx_estimated_absorpt_t_min 0.846
_shelx_estimated_absorpt_t_max 0.846
_shelxl_version_number 2012-9

loop_
_space_group_symop_operation_xyz
'x, y, z'
'-x+1/2, y+1/2, -z+1/2'
'-x, -y, -z'
'x-1/2, -y-1/2, z-1/2'

loop_
_atom_site_label
_atom_site_type_symbol
_atom_site_fract_x
_atom_site_fract_y
_atom_site_fract_z
_atom_site_U_iso_or_equiv
_atom_site_adp_type
_atom_site_occupancy
_atom_site_site_symmetry_order
_atom_site_calc_flag
_atom_site_refinement_flags_posn
_atom_site_refinement_flags_adp
C1 C 0.4849(4) 0.9298(2) 1.0394(4) 0.0185(13) Uani 1 1 d . .
C2 C 0.4806(4) 0.9532(3) 1.1039(4) 0.0197(13) Uani 1 1 d . .
C3 C 0.5603(5) 0.9634(3) 1.1664(4) 0.0292(15) Uani 1 1 d . .
H3 H 0.5589 0.9793 1.2119 0.035 Uiso 1 1 calc R U
C4 C 0.6405(5) 0.9507(3) 1.1621(5) 0.0374(18) Uani 1 1 d . .
H4 H 0.6942 0.9568 1.2047 0.045 Uiso 1 1 calc R U
C5 C 0.6412(4) 0.9289(3) 1.0950(4) 0.0255(15) Uani 1 1 d . .
H5 H 0.6965 0.9207 1.0920 0.031 Uiso 1 1 calc R U
C6 C 0.5645(4) 0.9185(3) 1.0315(4) 0.0243(14) Uani 1 1 d . .
C7 C 0.3937(4) 0.9681(3) 1.1094(4) 0.0249(14) Uani 1 1 d . .
H7A H 0.3567 0.9883 1.0633 0.037 Uiso 1 1 calc R U
H7B H 0.4047 0.9917 1.1544 0.037 Uiso 1 1 calc R U
H7C H 0.3635 0.9339 1.1142 0.037 Uiso 1 1 calc R U
C8 C 0.5660(5) 0.8993(3) 0.9573(4) 0.0315(16) Uani 1 1 d . .
H8A H 0.5510 0.8595 0.9505 0.047 Uiso 1 1 calc R U
H8B H 0.6251 0.9050 0.9572 0.047 Uiso 1 1 calc R U
H8C H 0.5228 0.9206 0.9155 0.047 Uiso 1 1 calc R U
C9 C 0.2604(4) 0.8762(3) 0.8748(3) 0.0183(13) Uani 1 1 d . .
C10 C 0.2174(4) 0.9322(3) 0.8741(4) 0.0226(14) Uani 1 1 d . .
H10A H 0.1947 0.9333 0.9150 0.034 Uiso 1 1 calc R U
H10B H 0.1685 0.9376 0.8246 0.034 Uiso 1 1 calc R U
H10C H 0.2611 0.9619 0.8821 0.034 Uiso 1 1 calc R U
C11 C 0.2910(4) 0.8721(3) 0.8089(4) 0.0291(16) Uani 1 1 d . .
H11A H 0.3344 0.9014 0.8139 0.044 Uiso 1 1 calc R U
H11B H 0.2402 0.8767 0.7605 0.044 Uiso 1 1 calc R U
H11C H 0.3181 0.8355 0.8099 0.044 Uiso 1 1 calc R U
C12 C 0.4375(5) 0.5703(3) 0.9773(4) 0.0241(14) Uani 1 1 d . .
C13 C 0.3660(5) 0.5462(3) 0.9861(4) 0.0296(16) Uani 1 1 d . .
C14 C 0.3730(6) 0.5339(3) 1.0597(5) 0.045(2) Uani 1 1 d . .
H14 H 0.3241 0.5182 1.0678 0.054 Uiso 1 1 calc R U
C15 C 0.4507(7) 0.5443(3) 1.1214(5) 0.047(2) Uani 1 1 d . .
H15 H 0.4548 0.5359 1.1716 0.057 Uiso 1 1 calc R U
C16 C 0.5220(6) 0.5669(3) 1.1105(4) 0.043(2) Uani 1 1 d . .
H16 H 0.5754 0.5731 1.1534 0.052 Uiso 1 1 calc R U
C17 C 0.5175(5) 0.5809(3) 1.0382(4) 0.0317(16) Uani 1 1 d . .
C18 C 0.2834(6) 0.5313(4) 0.9173(6) 0.048(2) Uani 1 1 d . .
H18A H 0.2508 0.5654 0.8949 0.072 Uiso 1 1 calc R U
H18B H 0.2460 0.5067 0.9333 0.072 Uiso 1 1 calc R U
H18C H 0.3002 0.5122 0.8791 0.072 Uiso 1 1 calc R U
C19 C 0.5967(5) 0.6040(3) 1.0255(5) 0.0349(17) Uani 1 1 d . .
H19A H 0.6175 0.5766 0.9979 0.052 Uiso 1 1 calc R U
H19B H 0.6440 0.6121 1.0750 0.052 Uiso 1 1 calc R U
H19C H 0.5799 0.6384 0.9954 0.052 Uiso 1 1 calc R U
C20 C 0.4343(4) 0.6368(3) 0.7847(4) 0.0242(14) Uani 1 1 d . .
C21 C 0.5340(5) 0.6250(4) 0.8139(4) 0.0337(17) Uani 1 1 d . .
H21A H 0.5659 0.6521 0.8536 0.050 Uiso 1 1 calc R U
H21B H 0.5539 0.6280 0.7715 0.050 Uiso 1 1 calc R U
H21C H 0.5459 0.5872 0.8354 0.050 Uiso 1 1 calc R U
C22 C 0.3817(5) 0.5934(3) 0.7258(4) 0.0343(17) Uani 1 1 d . .
H22A H 0.3900 0.5567 0.7501 0.051 Uiso 1 1 calc R U
H22B H 0.4026 0.5926 0.6838 0.051 Uiso 1 1 calc R U
H22C H 0.3189 0.6033 0.7058 0.051 Uiso 1 1 calc R U
C23 C 0.6123(5) 0.7617(3) 1.0498(4) 0.0316(17) Uani 1 1 d . .
H23 H 0.6022 0.7721 0.9987 0.038 Uiso 1 1 calc R U
C24 C 0.6942(5) 0.7684(3) 1.1041(4) 0.0291(16) Uani 1 1 d . .
H24 H 0.7405 0.7833 1.0913 0.035 Uiso 1 1 calc R U
C25 C 0.7097(5) 0.7534(3) 1.1781(4) 0.0332(17) Uani 1 1 d . .
H25 H 0.7666 0.7585 1.2172 0.040 Uiso 1 1 calc R U
C26 C 0.6419(4) 0.7306(3) 1.1956(4) 0.0271(15) Uani 1 1 d . .
H26 H 0.6519 0.7186 1.2460 0.033 Uiso 1 1 calc R U
C27 C 0.5589(4) 0.7259(2) 1.1369(4) 0.0174(12) Uani 1 1 d . .
C28 C 0.4805(4) 0.7030(2) 1.1481(4) 0.0176(12) Uani 1 1 d . .
C29 C 0.4836(5) 0.6829(3) 1.2172(4) 0.0227(14) Uani 1 1 d . .
H29 H 0.5379 0.6820 1.2602 0.027 Uiso 1 1 calc R U
C30 C 0.4066(5) 0.6641(3) 1.2234(4) 0.0246(14) Uani 1 1 d . .
H30 H 0.4082 0.6507 1.2710 0.030 Uiso 1 1 calc R U
C31 C 0.3277(5) 0.6648(3) 1.1605(4) 0.0240(14) Uani 1 1 d . .
H31 H 0.2744 0.6516 1.1633 0.029 Uiso 1 1 calc R U
C32 C 0.3301(4) 0.6856(3) 1.0926(4) 0.0217(13) Uani 1 1 d . .
H32 H 0.2765 0.6867 1.0488 0.026 Uiso 1 1 calc R U
C33 C -0.0961(4) 0.9307(2) 0.9050(4) 0.0161(12) Uani 1 1 d . .
C34 C -0.0930(4) 0.9550(3) 0.8396(4) 0.0235(14) Uani 1 1 d . .
C35 C -0.1719(5) 0.9629(3) 0.7782(4) 0.0278(15) Uani 1 1 d . .
H35 H -0.1714 0.9791 0.7326 0.033 Uiso 1 1 calc R U
C36 C -0.2512(5) 0.9477(3) 0.7816(4) 0.0320(16) Uani 1 1 d . .
H36 H -0.3045 0.9519 0.7380 0.038 Uiso 1 1 calc R U
C37 C -0.2531(5) 0.9265(3) 0.8487(4) 0.0302(16) Uani 1 1 d . .
H37 H -0.3082 0.9171 0.8514 0.036 Uiso 1 1 calc R U
C38 C -0.1759(4) 0.9187(3) 0.9122(4) 0.0232(14) Uani 1 1 d . .
C39 C -0.0063(5) 0.9739(3) 0.8385(4) 0.0312(16) Uani 1 1 d . .
H39A H 0.0249 0.9419 0.8286 0.047 Uiso 1 1 calc R U
H39B H 0.0296 0.9904 0.8880 0.047 Uiso 1 1 calc R U
H39C H -0.0168 1.0017 0.7981 0.047 Uiso 1 1 calc R U
C40 C -0.1779(5) 0.9016(3) 0.9878(5) 0.0346(17) Uani 1 1 d . .
H40A H -0.1195 0.9076 1.0282 0.052 Uiso 1 1 calc R U
H40B H -0.1936 0.8621 0.9860 0.052 Uiso 1 1 calc R U
H40C H -0.2218 0.9240 0.9984 0.052 Uiso 1 1 calc R U
C41 C 0.1275(4) 0.8762(3) 1.0681(3) 0.0183(13) Uani 1 1 d . .
C42 C 0.0980(4) 0.8720(3) 1.1356(4) 0.0284(15) Uani 1 1 d . .
H42A H 0.1483 0.8798 1.1833 0.043 Uiso 1 1 calc R U
H42B H 0.0759 0.8343 1.1376 0.043 Uiso 1 1 calc R U
H42C H 0.0509 0.8992 1.1289 0.043 Uiso 1 1 calc R U
C43 C 0.1742(4) 0.9308(3) 1.0706(4) 0.0234(14) Uani 1 1 d . .
H43A H 0.1329 0.9617 1.0644 0.035 Uiso 1 1 calc R U
H43B H 0.1961 0.9318 1.0292 0.035 Uiso 1 1 calc R U
H43C H 0.2241 0.9344 1.1199 0.035 Uiso 1 1 calc R U
C44 C -0.0456(4) 0.5787(3) 0.9688(4) 0.0222(14) Uani 1 1 d . .
C45 C -0.1294(5) 0.5854(3) 0.9100(4) 0.0305(16) Uani 1 1 d . .
C46 C -0.1357(6) 0.5725(3) 0.8359(4) 0.041(2) Uani 1 1 d . .
H46 H -0.1913 0.5752 0.7945 0.049 Uiso 1 1 calc R U
C47 C -0.0630(7) 0.5558(3) 0.8220(5) 0.046(2) Uani 1 1 d . .
H47 H -0.0683 0.5486 0.7711 0.056 Uiso 1 1 calc R U
C48 C 0.0165(7) 0.5496(3) 0.8810(5) 0.045(2) Uani 1 1 d . .
H48 H 0.0657 0.5373 0.8705 0.054 Uiso 1 1 calc R U
C49 C 0.0276(5) 0.5607(3) 0.9557(4) 0.0308(16) Uani 1 1 d . .
C50 C -0.2082(5) 0.6020(3) 0.9260(5) 0.0359(18) Uani 1 1 d . .
H50A H -0.1972 0.6380 0.9523 0.054 Uiso 1 1 calc R U
H50B H -0.2196 0.5737 0.9585 0.054 Uiso 1 1 calc R U
H50C H -0.2597 0.6050 0.8778 0.054 Uiso 1 1 calc R U
C51 C 0.1155(5) 0.5537(4) 1.0207(5) 0.0413(19) Uani 1 1 d . .
H51A H 0.1062 0.5430 1.0670 0.062 Uiso 1 1 calc R U
H51B H 0.1481 0.5889 1.0297 0.062 Uiso 1 1 calc R U
H51C H 0.1494 0.5246 1.0079 0.062 Uiso 1 1 calc R U
C52 C -0.0503(4) 0.6413(3) 1.1603(4) 0.0199(13) Uani 1 1 d . .
C53 C 0.0059(6) 0.6003(3) 1.2211(4) 0.0355(18) Uani 1 1 d . .
H53A H 0.0683 0.6107 1.2377 0.053 Uiso 1 1 calc R U
H53B H -0.0028 0.5626 1.1996 0.053 Uiso 1 1 calc R U
H53C H -0.0118 0.6014 1.2650 0.053 Uiso 1 1 calc R U
C54 C -0.1468(5) 0.6274(4) 1.1308(5) 0.041(2) Uani 1 1 d . .
H54A H -0.1560 0.5895 1.1100 0.062 Uiso 1 1 calc R U
H54B H -0.1797 0.6538 1.0904 0.062 Uiso 1 1 calc R U
H54C H -0.1679 0.6299 1.1726 0.062 Uiso 1 1 calc R U
C55 C 0.0564(4) 0.6890(3) 0.8498(4) 0.0198(13) Uani 1 1 d . .
H55 H 0.1100 0.6893 0.8937 0.024 Uiso 1 1 calc R U
C56 C 0.0574(5) 0.6692(3) 0.7815(4) 0.0271(15) Uani 1 1 d . .
H56 H 0.1108 0.6565 0.7786 0.033 Uiso 1 1 calc R U
C57 C -0.0200(5) 0.6684(3) 0.7179(4) 0.0254(14) Uani 1 1 d . .
H57 H -0.0206 0.6558 0.6702 0.030 Uiso 1 1 calc R U
C58 C -0.0973(4) 0.6863(3) 0.7246(4) 0.0220(13) Uani 1 1 d . .
H58 H -0.1519 0.6851 0.6818 0.026 Uiso 1 1 calc R U
C59 C -0.0937(4) 0.7063(2) 0.7951(4) 0.0184(13) Uani 1 1 d . .
C60 C -0.1725(4) 0.7279(3) 0.8072(4) 0.0205(13) Uani 1 1 d . .
C61 C -0.2555(5) 0.7329(3) 0.7478(4) 0.0262(15) Uani 1 1 d . .
H61 H -0.2645 0.7225 0.6970 0.031 Uiso 1 1 calc R U
C62 C -0.3237(5) 0.7534(3) 0.7656(4) 0.0320(16) Uani 1 1 d . .
H62 H -0.3807 0.7579 0.7265 0.038 Uiso 1 1 calc R U
C63 C -0.3096(4) 0.7673(3) 0.8398(4) 0.0298(16) Uani 1 1 d . .
H63 H -0.3565 0.7809 0.8526 0.036 Uiso 1 1 calc R U
C64 C -0.2243(4) 0.7611(3) 0.8961(4) 0.0284(16) Uani 1 1 d . .
H64 H -0.2140 0.7706 0.9475 0.034 Uiso 1 1 calc R U
N1 N 0.5447(3) 0.7411(2) 1.0648(3) 0.0196(11) Uani 1 1 d . .
N2 N 0.4043(3) 0.7044(2) 1.0857(3) 0.0157(10) Uani 1 1 d . .
N3 N -0.0174(3) 0.7078(2) 0.8565(3) 0.0160(10) Uani 1 1 d . .
N4 N -0.1575(3) 0.7421(2) 0.8793(3) 0.0204(11) Uani 1 1 d . .
O1 O 0.4064(3) 0.91860(17) 0.9767(2) 0.0167(9) Uani 1 1 d . .
O2 O 0.4077(3) 0.81425(17) 0.9540(2) 0.0165(9) Uani 1 1 d . .
O3 O 0.3200(3) 0.85173(19) 1.0296(2) 0.0192(9) Uani 1 1 d . .
O4 O 0.1984(3) 0.83064(19) 0.8649(3) 0.0212(10) Uani 1 1 d . .
H4A H 0.1681 0.8369 0.8912 0.032 Uiso 1 1 calc R U
O5 O 0.4315(3) 0.58244(18) 0.9030(2) 0.0217(9) Uani 1 1 d . .
O6 O 0.4441(3) 0.68779(18) 0.9159(2) 0.0189(9) Uani 1 1 d . .
O7 O 0.2959(3) 0.64540(19) 0.8329(3) 0.0238(10) Uani 1 1 d . .
O8 O 0.4180(3) 0.6911(2) 0.7527(3) 0.0284(11) Uani 1 1 d . .
H8 H 0.4008 0.6889 0.7049 0.043 Uiso 1 1 calc R U
O9 O -0.0175(3) 0.92099(17) 0.9680(2) 0.0177(9) Uani 1 1 d . .
O10 O -0.0212(3) 0.81645(17) 0.9880(3) 0.0183(9) Uani 1 1 d . .
O11 O 0.1894(3) 0.83007(17) 1.0772(2) 0.0157(9) Uani 1 1 d . .
H11 H 0.2370 0.8426 1.0767 0.024 Uiso 1 1 calc R U
O12 O 0.0670(3) 0.85403(18) 0.9136(2) 0.0181(9) Uani 1 1 d . .
O13 O -0.0388(3) 0.58780(18) 1.0440(3) 0.0216(10) Uani 1 1 d . .
O14 O -0.0578(3) 0.69297(18) 1.0296(2) 0.0188(9) Uani 1 1 d . .
O15 O 0.0909(3) 0.65331(19) 1.1166(2) 0.0209(9) Uani 1 1 d . .
O16 O -0.0371(4) 0.6968(2) 1.1916(3) 0.0300(11) Uani 1 1 d . .
H16A H -0.0451 0.6969 1.2329 0.045 Uiso 1 1 calc R U
O18 O 0.1128(3) 0.72630(18) 1.0207(3) 0.0193(9) Uani 1 1 d . .
H18D H 0.1398 0.7145 0.9907 0.029 Uiso 1 1 d R U
H18E H 0.1216 0.7012 1.0575 0.029 Uiso 1 1 d R U
O17 O 0.2744(3) 0.72463(19) 0.9214(3) 0.0216(10) Uani 1 1 d . .
H17A H 0.2448 0.7239 0.9517 0.032 Uiso 1 1 d R U
H17B H 0.2650 0.6929 0.8957 0.032 Uiso 1 1 d R U
O20 O -0.0991(3) 0.7938(2) 1.1029(3) 0.0283(11) Uani 1 1 d G .
H20A H -0.0978 0.8204 1.1345 0.043 Uiso 1 1 d G U
H20B H -0.0667 0.7661 1.1282 0.043 Uiso 1 1 d G U
O19 O 0.4825(3) 0.7885(2) 0.8405(3) 0.0284(11) Uani 1 1 d G .
H19D H 0.4427 0.7998 0.8571 0.043 Uiso 1 1 d G U
H19E H 0.4962 0.8156 0.8166 0.043 Uiso 1 1 d G U
P1 P 0.35190(10) 0.86101(6) 0.96636(9) 0.0149(3) Uani 1 1 d . .
P2 P 0.39492(10) 0.64163(7) 0.86218(9) 0.0179(4) Uani 1 1 d . .
P3 P 0.03625(10) 0.86292(6) 0.97694(9) 0.0131(3) Uani 1 1 d . .
P4 P -0.00731(10) 0.64752(7) 1.08494(9) 0.0170(4) Uani 1 1 d . .
Zn1 Zn 0.41112(4) 0.73511(3) 0.98611(4) 0.0148(2) Uani 1 1 d . .
Zn2 Zn -0.02466(4) 0.73735(3) 0.95688(4) 0.0140(2) Uani 1 1 d . .

loop_
_atom_site_aniso_label
_atom_site_aniso_U_11
_atom_site_aniso_U_22
_atom_site_aniso_U_33
_atom_site_aniso_U_23
_atom_site_aniso_U_13
_atom_site_aniso_U_12
C1 0.018(3) 0.017(3) 0.021(3) 0.003(2) 0.008(3) -0.005(2)
C2 0.024(3) 0.019(3) 0.019(3) 0.004(2) 0.011(3) -0.003(2)
C3 0.028(4) 0.037(4) 0.021(4) -0.002(3) 0.008(3) -0.005(3)
C4 0.021(4) 0.047(5) 0.037(4) 0.002(4) 0.004(3) -0.010(3)
C5 0.013(3) 0.033(4) 0.032(4) -0.003(3) 0.011(3) -0.003(3)
C6 0.028(3) 0.030(3) 0.022(3) -0.004(3) 0.018(3) -0.006(3)
C7 0.029(4) 0.023(3) 0.029(4) -0.004(3) 0.017(3) 0.004(3)
C8 0.031(4) 0.046(4) 0.029(4) -0.007(3) 0.024(3) -0.007(3)
C9 0.013(3) 0.029(3) 0.015(3) 0.000(3) 0.008(2) 0.001(2)
C10 0.020(3) 0.029(3) 0.019(3) -0.003(3) 0.009(3) 0.008(3)
C11 0.023(3) 0.049(4) 0.019(3) 0.004(3) 0.012(3) 0.005(3)
C12 0.039(4) 0.022(3) 0.017(3) 0.001(3) 0.017(3) 0.006(3)
C13 0.044(4) 0.021(3) 0.033(4) 0.001(3) 0.025(3) 0.003(3)
C14 0.069(6) 0.036(4) 0.050(5) 0.008(4) 0.046(5) 0.001(4)
C15 0.080(7) 0.035(4) 0.039(5) 0.005(4) 0.036(5) 0.012(4)
C16 0.068(6) 0.032(4) 0.021(4) 0.000(3) 0.008(4) 0.025(4)
C17 0.039(4) 0.024(4) 0.028(4) 0.002(3) 0.009(3) 0.010(3)
C18 0.041(5) 0.051(5) 0.065(6) 0.003(5) 0.036(5) -0.007(4)
C19 0.027(4) 0.037(4) 0.037(4) 0.005(3) 0.007(3) 0.011(3)
C20 0.027(3) 0.031(4) 0.017(3) -0.001(3) 0.011(3) 0.000(3)
C21 0.031(4) 0.052(5) 0.028(4) -0.008(3) 0.022(3) 0.006(3)
C22 0.044(4) 0.040(4) 0.025(4) -0.009(3) 0.019(3) -0.001(3)
C23 0.028(4) 0.042(4) 0.028(4) 0.013(3) 0.014(3) -0.001(3)
C24 0.021(3) 0.035(4) 0.032(4) 0.006(3) 0.011(3) -0.009(3)
C25 0.018(3) 0.046(4) 0.029(4) -0.001(3) 0.002(3) -0.005(3)
C26 0.021(3) 0.042(4) 0.015(3) 0.002(3) 0.004(3) 0.011(3)
C27 0.015(3) 0.018(3) 0.016(3) -0.001(2) 0.003(2) 0.003(2)
C28 0.021(3) 0.017(3) 0.019(3) 0.002(2) 0.011(3) 0.002(2)
C29 0.035(4) 0.018(3) 0.014(3) 0.006(2) 0.008(3) 0.007(3)
C30 0.037(4) 0.025(3) 0.015(3) 0.007(3) 0.014(3) -0.002(3)
C31 0.030(4) 0.028(3) 0.022(3) 0.004(3) 0.019(3) 0.000(3)
C32 0.017(3) 0.024(3) 0.028(4) 0.003(3) 0.013(3) 0.002(2)
C33 0.018(3) 0.012(3) 0.019(3) -0.002(2) 0.009(2) 0.001(2)
C34 0.024(3) 0.020(3) 0.027(4) 0.000(3) 0.010(3) 0.007(3)
C35 0.029(4) 0.034(4) 0.022(4) 0.005(3) 0.012(3) 0.012(3)
C36 0.021(3) 0.042(4) 0.027(4) 0.000(3) 0.003(3) 0.009(3)
C37 0.028(4) 0.027(4) 0.040(4) 0.000(3) 0.017(3) 0.005(3)
C38 0.020(3) 0.021(3) 0.034(4) 0.001(3) 0.016(3) 0.006(3)
C39 0.025(4) 0.035(4) 0.035(4) 0.013(3) 0.014(3) 0.006(3)
C40 0.030(4) 0.040(4) 0.039(4) 0.016(3) 0.019(3) 0.008(3)
C41 0.020(3) 0.022(3) 0.014(3) -0.005(2) 0.007(3) -0.002(2)
C42 0.022(3) 0.048(4) 0.016(3) 0.001(3) 0.009(3) -0.002(3)
C43 0.026(3) 0.025(3) 0.024(3) -0.008(3) 0.015(3) -0.007(3)
C44 0.034(4) 0.021(3) 0.017(3) -0.002(3) 0.015(3) -0.005(3)
C45 0.040(4) 0.024(3) 0.027(4) 0.001(3) 0.012(3) -0.007(3)
C46 0.064(6) 0.024(4) 0.020(4) 0.007(3) 0.000(4) -0.008(4)
C47 0.090(7) 0.030(4) 0.027(4) -0.004(3) 0.032(5) -0.001(4)
C48 0.073(6) 0.036(4) 0.040(5) 0.000(4) 0.036(5) -0.002(4)
C49 0.051(5) 0.017(3) 0.033(4) -0.001(3) 0.027(4) -0.001(3)
C50 0.027(4) 0.036(4) 0.033(4) -0.002(3) -0.001(3) -0.011(3)
C51 0.040(4) 0.042(5) 0.054(5) -0.004(4) 0.032(4) 0.003(4)
C52 0.030(3) 0.017(3) 0.019(3) -0.004(2) 0.017(3) -0.006(3)
C53 0.056(5) 0.031(4) 0.025(4) 0.012(3) 0.021(4) 0.010(3)
C54 0.025(4) 0.071(6) 0.036(4) -0.001(4) 0.021(3) -0.004(4)
C55 0.024(3) 0.020(3) 0.018(3) -0.004(2) 0.009(3) -0.004(3)
C56 0.029(4) 0.027(3) 0.036(4) -0.003(3) 0.024(3) -0.002(3)
C57 0.035(4) 0.021(3) 0.025(4) -0.003(3) 0.017(3) -0.007(3)
C58 0.026(3) 0.028(3) 0.013(3) -0.001(3) 0.008(3) -0.008(3)
C59 0.028(3) 0.015(3) 0.016(3) -0.001(2) 0.012(3) -0.001(2)
C60 0.026(3) 0.020(3) 0.016(3) 0.001(2) 0.008(3) -0.005(3)
C61 0.028(4) 0.029(4) 0.019(3) 0.006(3) 0.006(3) 0.004(3)
C62 0.020(3) 0.044(4) 0.028(4) 0.000(3) 0.006(3) 0.002(3)
C63 0.015(3) 0.042(4) 0.029(4) -0.001(3) 0.006(3) 0.001(3)
C64 0.017(3) 0.043(4) 0.020(4) -0.017(3) 0.002(3) -0.003(3)
N1 0.018(3) 0.031(3) 0.012(3) 0.006(2) 0.008(2) 0.006(2)
N2 0.016(3) 0.015(2) 0.016(3) -0.004(2) 0.006(2) -0.0012(19)
N3 0.022(3) 0.014(2) 0.013(3) 0.001(2) 0.008(2) -0.003(2)
N4 0.013(3) 0.024(3) 0.024(3) -0.001(2) 0.007(2) 0.001(2)
O1 0.016(2) 0.017(2) 0.017(2) 0.0004(17) 0.0061(18) -0.0004(16)
O2 0.019(2) 0.018(2) 0.016(2) 0.0035(17) 0.0117(18) 0.0010(17)
O3 0.026(2) 0.022(2) 0.014(2) 0.0003(17) 0.0139(19) -0.0025(18)
O4 0.016(2) 0.033(2) 0.017(2) -0.0059(19) 0.0085(18) -0.0051(18)
O5 0.030(2) 0.020(2) 0.018(2) 0.0008(18) 0.013(2) 0.0012(18)
O6 0.013(2) 0.026(2) 0.017(2) -0.0015(18) 0.0046(17) 0.0017(17)
O7 0.018(2) 0.025(2) 0.028(3) -0.006(2) 0.010(2) -0.0001(18)
O8 0.042(3) 0.028(2) 0.017(2) 0.000(2) 0.014(2) -0.001(2)
O9 0.019(2) 0.015(2) 0.020(2) -0.0027(17) 0.0082(18) 0.0021(16)
O10 0.016(2) 0.015(2) 0.028(2) 0.0040(18) 0.0131(19) 0.0006(16)
O11 0.0096(19) 0.023(2) 0.017(2) 0.0002(17) 0.0077(17) -0.0041(16)
O12 0.016(2) 0.027(2) 0.016(2) -0.0007(18) 0.0111(18) 0.0037(17)
O13 0.031(2) 0.021(2) 0.019(2) -0.0012(18) 0.016(2) -0.0031(19)
O14 0.019(2) 0.026(2) 0.015(2) 0.0003(18) 0.0098(18) 0.0019(18)
O15 0.017(2) 0.028(2) 0.017(2) 0.0046(18) 0.0062(18) 0.0000(18)
O16 0.048(3) 0.028(3) 0.019(2) -0.003(2) 0.019(2) 0.001(2)
O18 0.013(2) 0.027(2) 0.022(2) 0.0009(19) 0.0119(18) 0.0006(17)
O17 0.017(2) 0.030(2) 0.022(2) -0.003(2) 0.0123(19) -0.0001(18)
O20 0.036(3) 0.031(3) 0.022(2) 0.000(2) 0.015(2) 0.003(2)
O19 0.033(3) 0.031(3) 0.031(3) 0.003(2) 0.023(2) -0.001(2)
P1 0.0143(7) 0.0185(8) 0.0153(8) 0.0028(6) 0.0095(6) 0.0014(6)
P2 0.0180(8) 0.0216(8) 0.0164(8) -0.0026(6) 0.0092(7) 0.0008(6)
P3 0.0138(7) 0.0155(7) 0.0118(7) -0.0008(6) 0.0071(6) 0.0009(6)
P4 0.0185(8) 0.0195(8) 0.0157(8) 0.0015(6) 0.0096(6) -0.0006(6)
Zn1 0.0144(4) 0.0201(4) 0.0121(4) 0.0007(3) 0.0074(3) 0.0012(3)
Zn2 0.0138(4) 0.0190(4) 0.0109(4) -0.0008(3) 0.0067(3) -0.0006(3)

loop_
_atom_type_symbol
_atom_type_description
_atom_type_scat_dispersion_real
_atom_type_scat_dispersion_imag
_atom_type_scat_source
C C 0.0033 0.0016 'International Tables Vol C Tables 4.2.6.8 and 6.1.1.4'
H H 0.0000 0.0000 'International Tables Vol C Tables 4.2.6.8 and 6.1.1.4'
N N 0.0061 0.0033 'International Tables Vol C Tables 4.2.6.8 and 6.1.1.4'
O O 0.0106 0.0060 'International Tables Vol C Tables 4.2.6.8 and 6.1.1.4'
P P 0.1023 0.0942 'International Tables Vol C Tables 4.2.6.8 and 6.1.1.4'
Zn Zn 0.2839 1.4301 'International Tables Vol C Tables 4.2.6.8 and 6.1.1.4'

loop_
_geom_angle_atom_site_label_1
_geom_angle_atom_site_label_2
_geom_angle_atom_site_label_3
_geom_angle
C2 C1 C6 123.0(6)
C2 C1 O1 119.2(5)
C6 C1 O1 117.7(6)
C1 C2 C3 118.1(6)
C1 C2 C7 122.1(6)
C3 C2 C7 119.8(6)
C4 C3 C2 120.7(7)
C4 C3 H3 119.7
C2 C3 H3 119.7
C5 C4 C3 118.8(7)
C5 C4 H4 120.6
C3 C4 H4 120.6
C4 C5 C6 122.8(6)
C4 C5 H5 118.6
C6 C5 H5 118.6
C5 C6 C1 116.5(6)
C5 C6 C8 122.4(6)
C1 C6 C8 121.0(6)
C2 C7 H7A 109.5
C2 C7 H7B 109.5
H7A C7 H7B 109.5
C2 C7 H7C 109.5
H7A C7 H7C 109.5
H7B C7 H7C 109.5
C6 C8 H8A 109.5
C6 C8 H8B 109.5
H8A C8 H8B 109.5
C6 C8 H8C 109.5
H8A C8 H8C 109.5
H8B C8 H8C 109.5
O4 C9 C10 111.4(5)
O4 C9 C11 106.3(5)
C10 C9 C11 110.4(6)
O4 C9 P1 104.4(4)
C10 C9 P1 113.1(4)
C11 C9 P1 110.8(4)
C9 C10 H10A 109.5
C9 C10 H10B 109.5
H10A C10 H10B 109.5
C9 C10 H10C 109.5
H10A C10 H10C 109.5
H10B C10 H10C 109.5
C9 C11 H11A 109.5
C9 C11 H11B 109.5
H11A C11 H11B 109.5
C9 C11 H11C 109.5
H11A C11 H11C 109.5
H11B C11 H11C 109.5
C13 C12 C17 123.5(6)
C13 C12 O5 118.3(6)
C17 C12 O5 118.0(6)
C12 C13 C14 117.8(7)
C12 C13 C18 121.1(6)
C14 C13 C18 121.1(7)
C15 C14 C13 120.4(8)
C15 C14 H14 119.8
C13 C14 H14 119.8
C16 C15 C14 120.4(8)
C16 C15 H15 119.8
C14 C15 H15 119.8
C15 C16 C17 121.3(8)
C15 C16 H16 119.3
C17 C16 H16 119.3
C16 C17 C12 116.6(8)
C16 C17 C19 121.5(7)
C12 C17 C19 121.8(7)
C13 C18 H18A 109.5
C13 C18 H18B 109.5
H18A C18 H18B 109.5
C13 C18 H18C 109.5
H18A C18 H18C 109.5
H18B C18 H18C 109.5
C17 C19 H19A 109.5
C17 C19 H19B 109.5
H19A C19 H19B 109.5
C17 C19 H19C 109.5
H19A C19 H19C 109.5
H19B C19 H19C 109.5
O8 C20 C22 110.6(6)
O8 C20 C21 108.8(6)
C22 C20 C21 111.2(6)
O8 C20 P2 102.7(4)
C22 C20 P2 110.9(5)
C21 C20 P2 112.3(5)
C20 C21 H21A 109.5
C20 C21 H21B 109.5
H21A C21 H21B 109.5
C20 C21 H21C 109.5
H21A C21 H21C 109.5
H21B C21 H21C 109.5
C20 C22 H22A 109.5
C20 C22 H22B 109.5
H22A C22 H22B 109.5
C20 C22 H22C 109.5
H22A C22 H22C 109.5
H22B C22 H22C 109.5
N1 C23 C24 122.9(7)
N1 C23 H23 118.6
C24 C23 H23 118.6
C23 C24 C25 119.1(6)
C23 C24 H24 120.5
C25 C24 H24 120.5
C24 C25 C26 119.7(7)
C24 C25 H25 120.1
C26 C25 H25 120.1
C25 C26 C27 117.9(6)
C25 C26 H26 121.0
C27 C26 H26 121.0
N1 C27 C26 121.6(6)
N1 C27 C28 115.1(5)
C26 C27 C28 123.3(6)
N2 C28 C29 121.6(6)
N2 C28 C27 115.2(5)
C29 C28 C27 123.2(6)
C28 C29 C30 119.5(6)
C28 C29 H29 120.3
C30 C29 H29 120.3
C31 C30 C29 120.3(6)
C31 C30 H30 119.9
C29 C30 H30 119.9
C30 C31 C32 116.8(6)
C30 C31 H31 121.6
C32 C31 H31 121.6
N2 C32 C31 123.7(6)
N2 C32 H32 118.1
C31 C32 H32 118.1
C34 C33 C38 122.0(6)
C34 C33 O9 119.6(5)
C38 C33 O9 118.2(5)
C35 C34 C33 117.8(6)
C35 C34 C39 122.3(6)
C33 C34 C39 119.9(6)
C36 C35 C34 121.4(7)
C36 C35 H35 119.3
C34 C35 H35 119.3
C35 C36 C37 119.7(7)
C35 C36 H36 120.1
C37 C36 H36 120.1
C36 C37 C38 120.9(7)
C36 C37 H37 119.6
C38 C37 H37 119.6
C37 C38 C33 117.8(6)
C37 C38 C40 121.2(6)
C33 C38 C40 120.9(6)
C34 C39 H39A 109.5
C34 C39 H39B 109.5
H39A C39 H39B 109.5
C34 C39 H39C 109.5
H39A C39 H39C 109.5
H39B C39 H39C 109.5
C38 C40 H40A 109.5
C38 C40 H40B 109.5
H40A C40 H40B 109.5
C38 C40 H40C 109.5
H40A C40 H40C 109.5
H40B C40 H40C 109.5
O11 C41 C43 109.4(5)
O11 C41 C42 106.1(5)
C43 C41 C42 110.4(5)
O11 C41 P3 105.0(4)
C43 C41 P3 113.8(5)
C42 C41 P3 111.7(4)
C41 C42 H42A 109.5
C41 C42 H42B 109.5
H42A C42 H42B 109.5
C41 C42 H42C 109.5
H42A C42 H42C 109.5
H42B C42 H42C 109.5
C41 C43 H43A 109.5
C41 C43 H43B 109.5
H43A C43 H43B 109.5
C41 C43 H43C 109.5
H43A C43 H43C 109.5
H43B C43 H43C 109.5
C49 C44 O13 119.6(6)
C49 C44 C45 123.0(6)
O13 C44 C45 117.3(6)
C46 C45 C44 116.2(7)
C46 C45 C50 121.8(7)
C44 C45 C50 122.0(6)
C47 C46 C45 121.3(8)
C47 C46 H46 119.3
C45 C46 H46 119.3
C48 C47 C46 120.1(7)
C48 C47 H47 119.9
C46 C47 H47 119.9
C47 C48 C49 121.9(8)
C47 C48 H48 119.0
C49 C48 H48 119.0
C48 C49 C44 117.4(8)
C48 C49 C51 121.8(7)
C44 C49 C51 120.8(6)
C45 C50 H50A 109.5
C45 C50 H50B 109.5
H50A C50 H50B 109.5
C45 C50 H50C 109.5
H50A C50 H50C 109.5
H50B C50 H50C 109.5
C49 C51 H51A 109.5
C49 C51 H51B 109.5
H51A C51 H51B 109.5
C49 C51 H51C 109.5
H51A C51 H51C 109.5
H51B C51 H51C 109.5
O16 C52 C54 109.3(6)
O16 C52 C53 109.5(6)
C54 C52 C53 112.6(6)
O16 C52 P4 101.8(4)
C54 C52 P4 113.3(5)
C53 C52 P4 109.8(5)
C52 C53 H53A 109.5
C52 C53 H53B 109.5
H53A C53 H53B 109.5
C52 C53 H53C 109.5
H53A C53 H53C 109.5
H53B C53 H53C 109.5
C52 C54 H54A 109.5
C52 C54 H54B 109.5
H54A C54 H54B 109.5
C52 C54 H54C 109.5
H54A C54 H54C 109.5
H54B C54 H54C 109.5
N3 C55 C56 122.5(6)
N3 C55 H55 118.7
C56 C55 H55 118.7
C57 C56 C55 119.1(6)
C57 C56 H56 120.5
C55 C56 H56 120.5
C56 C57 C58 118.9(6)
C56 C57 H57 120.5
C58 C57 H57 120.5
C57 C58 C59 119.1(6)
C57 C58 H58 120.4
C59 C58 H58 120.4
N3 C59 C58 121.4(6)
N3 C59 C60 115.5(5)
C58 C59 C60 123.0(6)
N4 C60 C61 122.6(6)
N4 C60 C59 114.6(6)
C61 C60 C59 122.7(6)
C62 C61 C60 117.8(7)
C62 C61 H61 121.1
C60 C61 H61 121.1
C63 C62 C61 120.2(7)
C63 C62 H62 119.9
C61 C62 H62 119.9
C62 C63 C64 118.6(7)
C62 C63 H63 120.7
C64 C63 H63 120.7
N4 C64 C63 121.7(6)
N4 C64 H64 119.2
C63 C64 H64 119.2
C23 N1 C27 118.8(6)
C23 N1 Zn1 126.0(5)
C27 N1 Zn1 115.0(4)
C32 N2 C28 118.1(5)
C32 N2 Zn1 125.0(4)
C28 N2 Zn1 116.9(4)
C59 N3 C55 118.8(5)
C59 N3 Zn2 116.2(4)
C55 N3 Zn2 124.9(4)
C64 N4 C60 119.1(6)
C64 N4 Zn2 125.1(5)
C60 N4 Zn2 115.7(4)
C1 O1 P1 123.5(4)
P1 O2 Zn1 127.3(2)
C9 O4 H4A 109.5
C12 O5 P2 122.1(4)
P2 O6 Zn1 131.5(3)
C20 O8 H8 109.5
C33 O9 P3 121.2(4)
P3 O10 Zn2 127.4(2)
C41 O11 H11 109.5
C44 O13 P4 120.7(4)
P4 O14 Zn2 130.3(3)
C52 O16 H16A 109.5
Zn2 O18 H18D 110.8
Zn2 O18 H18E 110.4
H18D O18 H18E 108.2
Zn1 O17 H17A 110.4
Zn1 O17 H17B 110.1
H17A O17 H17B 108.5
H20A O20 H20B 109.4
H19D O19 H19E 109.5
O3 P1 O2 115.4(2)
O3 P1 O1 112.1(2)
O2 P1 O1 108.2(2)
O3 P1 C9 112.0(3)
O2 P1 C9 108.8(3)
O1 P1 C9 99.1(3)
O7 P2 O6 115.2(2)
O7 P2 O5 112.3(3)
O6 P2 O5 108.5(2)
O7 P2 C20 111.9(3)
O6 P2 C20 109.1(3)
O5 P2 C20 98.5(3)
O12 P3 O10 115.1(3)
O12 P3 O9 112.3(2)
O10 P3 O9 107.6(2)
O12 P3 C41 112.3(3)
O10 P3 C41 108.9(3)
O9 P3 C41 99.4(3)
O15 P4 O14 115.3(3)
O15 P4 O13 111.8(3)
O14 P4 O13 108.4(2)
O15 P4 C52 112.0(3)
O14 P4 C52 109.1(3)
O13 P4 C52 98.9(3)
O6 Zn1 O2 109.02(18)
O6 Zn1 N2 122.30(19)
O2 Zn1 N2 127.87(18)
O6 Zn1 O17 92.51(17)
O2 Zn1 O17 92.12(17)
N2 Zn1 O17 94.05(18)
O6 Zn1 N1 92.08(19)
O2 Zn1 N1 92.88(19)
N2 Zn1 N1 77.7(2)
O17 Zn1 N1 171.72(18)
O14 Zn2 O10 107.06(18)
O14 Zn2 N3 125.60(19)
O10 Zn2 N3 126.51(19)
O14 Zn2 N4 91.6(2)
O10 Zn2 N4 93.39(19)
N3 Zn2 N4 77.7(2)
O14 Zn2 O18 92.95(17)
O10 Zn2 O18 92.73(17)
N3 Zn2 O18 93.29(19)
N4 Zn2 O18 170.96(19)

loop_
_geom_bond_atom_site_label_1
_geom_bond_atom_site_label_2
_geom_bond_distance
C1 C2 1.372(9)
C1 C6 1.395(9)
C1 O1 1.401(7)
C2 C3 1.408(9)
C2 C7 1.510(9)
C3 C4 1.383(11)
C3 H3 0.9500
C4 C5 1.379(11)
C4 H4 0.9500
C5 C6 1.389(10)
C5 H5 0.9500
C6 C8 1.488(9)
C7 H7A 0.9800
C7 H7B 0.9800
C7 H7C 0.9800
C8 H8A 0.9800
C8 H8B 0.9800
C8 H8C 0.9800
C9 O4 1.455(7)
C9 C10 1.515(8)
C9 C11 1.516(8)
C9 P1 1.842(6)
C10 H10A 0.9800
C10 H10B 0.9800
C10 H10C 0.9800
C11 H11A 0.9800
C11 H11B 0.9800
C11 H11C 0.9800
C12 C13 1.373(10)
C12 C17 1.398(10)
C12 O5 1.405(7)
C13 C14 1.386(11)
C13 C18 1.518(12)
C14 C15 1.380(13)
C14 H14 0.9500
C15 C16 1.375(13)
C15 H15 0.9500
C16 C17 1.384(11)
C16 H16 0.9500
C17 C19 1.513(11)
C18 H18A 0.9800
C18 H18B 0.9800
C18 H18C 0.9800
C19 H19A 0.9800
C19 H19B 0.9800
C19 H19C 0.9800
C20 O8 1.419(8)
C20 C22 1.526(10)
C20 C21 1.538(10)
C20 P2 1.820(7)
C21 H21A 0.9800
C21 H21B 0.9800
C21 H21C 0.9800
C22 H22A 0.9800
C22 H22B 0.9800
C22 H22C 0.9800
C23 N1 1.340(9)
C23 C24 1.353(10)
C23 H23 0.9500
C24 C25 1.373(11)
C24 H24 0.9500
C25 C26 1.387(10)
C25 H25 0.9500
C26 C27 1.393(9)
C26 H26 0.9500
C27 N1 1.344(8)
C27 C28 1.486(8)
C28 N2 1.351(8)
C28 C29 1.377(9)
C29 C30 1.387(10)
C29 H29 0.9500
C30 C31 1.382(10)
C30 H30 0.9500
C31 C32 1.394(9)
C31 H31 0.9500
C32 N2 1.351(8)
C32 H32 0.9500
C33 C34 1.388(9)
C33 C38 1.396(9)
C33 O9 1.399(7)
C34 C35 1.380(9)
C34 C39 1.500(9)
C35 C36 1.376(10)
C35 H35 0.9500
C36 C37 1.380(11)
C36 H36 0.9500
C37 C38 1.384(10)
C37 H37 0.9500
C38 C40 1.502(10)
C39 H39A 0.9800
C39 H39B 0.9800
C39 H39C 0.9800
C40 H40A 0.9800
C40 H40B 0.9800
C40 H40C 0.9800
C41 O11 1.466(7)
C41 C43 1.509(9)
C41 C42 1.535(8)
C41 P3 1.827(6)
C42 H42A 0.9800
C42 H42B 0.9800
C42 H42C 0.9800
C43 H43A 0.9800
C43 H43B 0.9800
C43 H43C 0.9800
C44 C49 1.385(10)
C44 O13 1.404(7)
C44 C45 1.407(10)
C45 C46 1.401(11)
C45 C50 1.491(11)
C46 C47 1.375(13)
C46 H46 0.9500
C47 C48 1.361(13)
C47 H47 0.9500
C48 C49 1.380(11)
C48 H48 0.9500
C49 C51 1.503(12)
C50 H50A 0.9800
C50 H50B 0.9800
C50 H50C 0.9800
C51 H51A 0.9800
C51 H51B 0.9800
C51 H51C 0.9800
C52 O16 1.438(8)
C52 C54 1.499(10)
C52 C53 1.525(9)
C52 P4 1.826(6)
C53 H53A 0.9800
C53 H53B 0.9800
C53 H53C 0.9800
C54 H54A 0.9800
C54 H54B 0.9800
C54 H54C 0.9800
C55 N3 1.342(8)
C55 C56 1.385(9)
C55 H55 0.9500
C56 C57 1.374(10)
C56 H56 0.9500
C57 C58 1.389(10)
C57 H57 0.9500
C58 C59 1.398(9)
C58 H58 0.9500
C59 N3 1.342(8)
C59 C60 1.490(9)
C60 N4 1.336(8)
C60 C61 1.398(10)
C61 C62 1.376(10)
C61 H61 0.9500
C62 C63 1.375(11)
C62 H62 0.9500
C63 C64 1.404(10)
C63 H63 0.9500
C64 N4 1.333(9)
C64 H64 0.9500
N1 Zn1 2.130(5)
N2 Zn1 2.068(5)
N3 Zn2 2.075(5)
N4 Zn2 2.112(5)
O1 P1 1.616(4)
O2 P1 1.521(4)
O2 Zn1 1.988(4)
O3 P1 1.495(4)
O4 H4A 0.8400
O5 P2 1.618(5)
O6 P2 1.510(5)
O6 Zn1 1.975(4)
O7 P2 1.503(5)
O8 H8 0.8400
O9 P3 1.623(4)
O10 P3 1.525(4)
O10 Zn2 1.981(4)
O11 H11 0.8400
O12 P3 1.484(4)
O13 P4 1.617(5)
O14 P4 1.519(5)
O14 Zn2 1.974(4)
O15 P4 1.494(4)
O16 H16A 0.8400
O18 Zn2 2.126(4)
O18 H18D 0.8900
O18 H18E 0.8898
O17 Zn1 2.117(4)
O17 H17A 0.8839
O17 H17B 0.8841
O20 H20A 0.8699
O20 H20B 0.8702
O19 H19D 0.8701
O19 H19E 0.8700

loop_
_geom_hbond_atom_site_label_D
_geom_hbond_atom_site_label_H
_geom_hbond_atom_site_label_A
_geom_hbond_distance_DH
_geom_hbond_distance_HA
_geom_hbond_distance_DA
_geom_hbond_angle_DHA
_geom_hbond_site_symmetry_A
C24 H24 O20 0.95 2.57 3.453(8) 155.1 1_655
C26 H26 O4 0.95 2.39 3.321(8) 164.9 4_676
C29 H29 O4 0.95 2.63 3.575(8) 170.4 4_676
C32 H32 O17 0.95 2.57 3.156(8) 120.4 .
C55 H55 O18 0.95 2.55 3.136(8) 120.2 .
C58 H58 O11 0.95 2.62 3.562(8) 170.5 4_575
C61 H61 O11 0.95 2.45 3.362(8) 161.4 4_575
C63 H63 O19 0.95 2.57 3.45(3) 155.3 1_455
O4 H4A O12 0.84 1.91 2.709(6) 158.8 .
O8 H8 O20 0.84 1.98 2.765(6) 156.0 4_675
O11 H11 O3 0.84 1.91 2.675(6) 151.8 .
O16 H16A O19 0.84 1.94 2.74(3) 156.8 4_576
O18 H18E O15 0.89 1.81 2.645(6) 156.3 .
O17 H17B O7 0.88 1.85 2.646(6) 148.2 .
O20 H20A O8 0.87 2.17 2.765(6) 125.4 4_576
O20 H20B O16 0.87 2.00 2.823(7) 157.2 .
O19 H19D O2 0.87 2.15 2.922(5) 147.3 .
O19 H19E O16 0.87 2.23 2.736(6) 116.5 4_675

loop_
_geom_torsion_atom_site_label_1
_geom_torsion_atom_site_label_2
_geom_torsion_atom_site_label_3
_geom_torsion_atom_site_label_4
_geom_torsion
C6 C1 C2 C3 -3.5(10)
O1 C1 C2 C3 179.3(5)
C6 C1 C2 C7 176.3(6)
O1 C1 C2 C7 -0.8(9)
C1 C2 C3 C4 0.6(10)
C7 C2 C3 C4 -179.2(7)
C2 C3 C4 C5 1.5(11)
C3 C4 C5 C6 -0.9(12)
C4 C5 C6 C1 -1.8(11)
C4 C5 C6 C8 175.1(7)
C2 C1 C6 C5 4.1(10)
O1 C1 C6 C5 -178.7(6)
C2 C1 C6 C8 -172.9(6)
O1 C1 C6 C8 4.3(9)
C17 C12 C13 C14 2.5(11)
O5 C12 C13 C14 179.3(6)
C17 C12 C13 C18 -174.9(7)
O5 C12 C13 C18 2.0(10)
C12 C13 C14 C15 -1.7(11)
C18 C13 C14 C15 175.7(8)
C13 C14 C15 C16 -0.2(12)
C14 C15 C16 C17 1.4(12)
C15 C16 C17 C12 -0.7(11)
C15 C16 C17 C19 -177.9(7)
C13 C12 C17 C16 -1.3(10)
O5 C12 C17 C16 -178.2(6)
C13 C12 C17 C19 175.9(7)
O5 C12 C17 C19 -1.0(10)
N1 C23 C24 C25 0.3(12)
C23 C24 C25 C26 1.3(12)
C24 C25 C26 C27 -2.5(11)
C25 C26 C27 N1 2.2(10)
C25 C26 C27 C28 -179.2(6)
N1 C27 C28 N2 -4.8(8)
C26 C27 C28 N2 176.5(6)
N1 C27 C28 C29 176.8(6)
C26 C27 C28 C29 -1.8(10)
N2 C28 C29 C30 -0.5(9)
C27 C28 C29 C30 177.7(6)
C28 C29 C30 C31 0.9(10)
C29 C30 C31 C32 -0.8(10)
C30 C31 C32 N2 0.4(10)
C38 C33 C34 C35 -5.3(9)
O9 C33 C34 C35 178.7(5)
C38 C33 C34 C39 172.1(6)
O9 C33 C34 C39 -3.9(9)
C33 C34 C35 C36 0.6(10)
C39 C34 C35 C36 -176.8(7)
C34 C35 C36 C37 2.9(11)
C35 C36 C37 C38 -1.9(11)
C36 C37 C38 C33 -2.6(10)
C36 C37 C38 C40 173.2(7)
C34 C33 C38 C37 6.3(9)
O9 C33 C38 C37 -177.7(5)
C34 C33 C38 C40 -169.5(6)
O9 C33 C38 C40 6.5(9)
C49 C44 C45 C46 0.5(10)
O13 C44 C45 C46 -175.8(6)
C49 C44 C45 C50 176.7(7)
O13 C44 C45 C50 0.4(9)
C44 C45 C46 C47 -1.9(10)
C50 C45 C46 C47 -178.2(7)
C45 C46 C47 C48 2.5(12)
C46 C47 C48 C49 -1.4(13)
C47 C48 C49 C44 0.0(12)
C47 C48 C49 C51 179.8(8)
O13 C44 C49 C48 176.7(6)
C45 C44 C49 C48 0.5(10)
O13 C44 C49 C51 -3.2(10)
C45 C44 C49 C51 -179.4(7)
N3 C55 C56 C57 -0.4(10)
C55 C56 C57 C58 -1.3(10)
C56 C57 C58 C59 1.9(9)
C57 C58 C59 N3 -0.9(9)
C57 C58 C59 C60 178.3(6)
N3 C59 C60 N4 -4.6(8)
C58 C59 C60 N4 176.3(6)
N3 C59 C60 C61 175.4(6)
C58 C59 C60 C61 -3.8(10)
N4 C60 C61 C62 0.0(10)
C59 C60 C61 C62 -180.0(6)
C60 C61 C62 C63 -1.0(11)
C61 C62 C63 C64 1.0(11)
C62 C63 C64 N4 0.0(11)
C24 C23 N1 C27 -0.5(11)
C24 C23 N1 Zn1 174.5(6)
C26 C27 N1 C23 -0.7(9)
C28 C27 N1 C23 -179.4(6)
C26 C27 N1 Zn1 -176.3(5)
C28 C27 N1 Zn1 5.0(7)
C31 C32 N2 C28 -0.1(9)
C31 C32 N2 Zn1 179.5(5)
C29 C28 N2 C32 0.2(9)
C27 C28 N2 C32 -178.2(5)
C29 C28 N2 Zn1 -179.4(5)
C27 C28 N2 Zn1 2.2(7)
C58 C59 N3 C55 -0.8(9)
C60 C59 N3 C55 -180.0(5)
C58 C59 N3 Zn2 -179.0(5)
C60 C59 N3 Zn2 1.8(7)
C56 C55 N3 C59 1.4(9)
C56 C55 N3 Zn2 179.5(5)
C63 C64 N4 C60 -1.0(10)
C63 C64 N4 Zn2 174.5(5)
C61 C60 N4 C64 1.0(10)
C59 C60 N4 C64 -179.0(6)
C61 C60 N4 Zn2 -174.9(5)
C59 C60 N4 Zn2 5.0(7)
C2 C1 O1 P1 -87.9(6)
C6 C1 O1 P1 94.8(6)
C13 C12 O5 P2 89.7(7)
C17 C12 O5 P2 -93.2(6)
C34 C33 O9 P3 -89.4(6)
C38 C33 O9 P3 94.5(6)
C49 C44 O13 P4 87.7(7)
C45 C44 O13 P4 -95.9(6)
Zn1 O2 P1 O3 21.5(4)
Zn1 O2 P1 O1 148.0(3)
Zn1 O2 P1 C9 -105.3(3)
C1 O1 P1 O3 61.6(5)
C1 O1 P1 O2 -66.8(5)
C1 O1 P1 C9 179.9(4)
O4 C9 P1 O3 -52.7(4)
C10 C9 P1 O3 68.6(5)
C11 C9 P1 O3 -166.8(5)
O4 C9 P1 O2 76.0(4)
C10 C9 P1 O2 -162.7(4)
C11 C9 P1 O2 -38.1(5)
O4 C9 P1 O1 -171.2(4)
C10 C9 P1 O1 -49.9(5)
C11 C9 P1 O1 74.7(5)
Zn1 O6 P2 O7 27.2(5)
Zn1 O6 P2 O5 -99.7(4)
Zn1 O6 P2 C20 154.0(3)
C12 O5 P2 O7 -77.5(5)
C12 O5 P2 O6 51.0(5)
C12 O5 P2 C20 164.5(5)
O8 C20 P2 O7 71.0(5)
C22 C20 P2 O7 -47.2(6)
C21 C20 P2 O7 -172.3(5)
O8 C20 P2 O6 -57.7(5)
C22 C20 P2 O6 -175.9(5)
C21 C20 P2 O6 59.1(6)
O8 C20 P2 O5 -170.7(4)
C22 C20 P2 O5 71.1(5)
C21 C20 P2 O5 -54.0(5)
Zn2 O10 P3 O12 24.0(4)
Zn2 O10 P3 O9 150.0(3)
Zn2 O10 P3 C41 -103.1(4)
C33 O9 P3 O12 61.8(5)
C33 O9 P3 O10 -65.9(5)
C33 O9 P3 C41 -179.3(4)
O11 C41 P3 O12 -52.4(4)
C43 C41 P3 O12 67.2(5)
C42 C41 P3 O12 -166.9(4)
O11 C41 P3 O10 76.4(4)
C43 C41 P3 O10 -164.1(4)
C42 C41 P3 O10 -38.2(5)
O11 C41 P3 O9 -171.3(4)
C43 C41 P3 O9 -51.7(5)
C42 C41 P3 O9 74.2(5)
Zn2 O14 P4 O15 31.3(4)
Zn2 O14 P4 O13 -94.9(4)
Zn2 O14 P4 C52 158.3(3)
C44 O13 P4 O15 -81.7(5)
C44 O13 P4 O14 46.5(5)
C44 O13 P4 C52 160.2(5)
O16 C52 P4 O15 70.9(5)
C54 C52 P4 O15 -171.9(5)
C53 C52 P4 O15 -45.1(5)
O16 C52 P4 O14 -58.0(5)
C54 C52 P4 O14 59.2(6)
C53 C52 P4 O14 -174.0(5)
O16 C52 P4 O13 -171.1(4)
C54 C52 P4 O13 -53.9(6)
C53 C52 P4 O13 72.9(5)
